data_4028018
loop_
_publ_author_name
'Pavle Mocilac'
'John F. Gallagher'

_publ_contact_author_address
;
School of Chemical Sciences,
Dublin City University, Dublin 9, Ireland
;
_publ_contact_author_email john.gallagher@dcu.ie
_publ_contact_author_fax '353 1 7005503'
_publ_contact_author_name
;
Dr. John F. Gallagher
;
_publ_contact_author_phone '353 1 7005114'
_publ_section_title
;
 Trezimides and Tennimides: New Imide-Based Macrocycles
;
_journal_name_full 'Journal of Organic Chemistry'
_journal_page_first 2355
_journal_page_last 2361
_journal_paper_doi 10.1021/jo302448h
_journal_volume 78
_journal_year 2013
_chemical_formula_moiety 'C52 H32 N8 O8, C H Cl3'
_chemical_formula_sum 'C53 H33 Cl3 N8 O8'
_chemical_formula_weight 1016.22
_chemical_name_common (IO)4_CHCl3
_chemical_name_systematic ' ? '
_space_group_IT_number 2
_symmetry_cell_setting triclinic
_symmetry_space_group_name_Hall '-P 1'
_symmetry_space_group_name_H-M 'P -1'
_atom_sites_solution_hydrogens geom
_atom_sites_solution_primary direct
_atom_sites_solution_secondary difmap
_audit_creation_method SHELXL-97
_cell_angle_alpha 84.618(6)
_cell_angle_beta 86.984(6)
_cell_angle_gamma 76.201(7)
_cell_formula_units_Z 2
_cell_length_a 11.9279(9)
_cell_length_b 12.0291(9)
_cell_length_c 16.8723(13)
_cell_measurement_reflns_used 6280
_cell_measurement_temperature 294(2)
_cell_measurement_theta_max 63.04
_cell_measurement_theta_min 2.63
_cell_volume 2339.5(3)
_computing_cell_refinement
;
CrysAlisPro, Agilent Technologies,
Version 1.171.34.49 (release 20-01-2011 CrysAlis171 .NET)
(compiled Jan 20 2011,15:58:25)
;
_computing_data_collection
;
CrysAlisPro, Agilent Technologies,
Version 1.171.34.49 (release 20-01-2011 CrysAlis171 .NET)
(compiled Jan 20 2011,15:58:25)
;
_computing_data_reduction
;
CrysAlisPro, Agilent Technologies,
Version 1.171.34.49 (release 20-01-2011 CrysAlis171 .NET)
(compiled Jan 20 2011,15:58:25)
;
_computing_molecular_graphics 'PLATON (Spek, 2009)'
_computing_publication_material SHELXL97
_computing_structure_refinement 'SHELXL97 (Sheldrick, 2008) and SORTX (McArdle, 1995)'
_computing_structure_solution 'SHELXS97 (Sheldrick, 2008)'
_diffrn_ambient_temperature 294(2)
_diffrn_measured_fraction_theta_full 0.985
_diffrn_measured_fraction_theta_max 0.985
_diffrn_measurement_device 'Sapphire3, Gemini Ultra'
_diffrn_measurement_method '\w scans'
_diffrn_radiation_monochromator graphite
_diffrn_radiation_source 'fine-focus sealed tube'
_diffrn_radiation_type CuK\a
_diffrn_radiation_wavelength 1.54184
_diffrn_reflns_av_R_equivalents 0.0207
_diffrn_reflns_av_sigmaI/netI 0.0326
_diffrn_reflns_limit_h_max 13
_diffrn_reflns_limit_h_min -13
_diffrn_reflns_limit_k_max 13
_diffrn_reflns_limit_k_min -12
_diffrn_reflns_limit_l_max 19
_diffrn_reflns_limit_l_min -19
_diffrn_reflns_number 13490
_diffrn_reflns_theta_full 63.13
_diffrn_reflns_theta_max 63.13
_diffrn_reflns_theta_min 2.63
_diffrn_standards_decay_% 1
_diffrn_standards_interval_time 60
_diffrn_standards_number 13490
_exptl_absorpt_coefficient_mu 2.336
_exptl_absorpt_correction_T_max 0.9332
_exptl_absorpt_correction_T_min 0.5219
_exptl_absorpt_correction_type analytical
_exptl_absorpt_process_details '(ABSFAC, Clark and Reid, 1998)'
_exptl_crystal_colour colourless
_exptl_crystal_density_diffrn 1.443
_exptl_crystal_description Plate
_exptl_crystal_F_000 1044
_exptl_crystal_size_max 0.32
_exptl_crystal_size_mid 0.21
_exptl_crystal_size_min 0.03
_refine_diff_density_max 0.259
_refine_diff_density_min -0.320
_refine_diff_density_rms 0.037
_refine_ls_extinction_coef 0.00102(14)
_refine_ls_extinction_expression Fc^*^=kFc[1+0.001xFc^2^\l^3^/sin(2\q)]^-1/4^
_refine_ls_extinction_method SHELXL
_refine_ls_goodness_of_fit_ref 1.037
_refine_ls_hydrogen_treatment constr
_refine_ls_matrix_type full
_refine_ls_number_parameters 666
_refine_ls_number_reflns 7467
_refine_ls_number_restraints 6
_refine_ls_restrained_S_all 1.037
_refine_ls_R_factor_all 0.0567
_refine_ls_R_factor_gt 0.0448
_refine_ls_shift/su_max 0.000
_refine_ls_shift/su_mean 0.000
_refine_ls_structure_factor_coef Fsqd
_refine_ls_weighting_details 'w=1/[\s^2^(Fo^2^)+(0.0529P)^2^+0.6804P] where P=(Fo^2^+2Fc^2^)/3'
_refine_ls_weighting_scheme calc
_refine_ls_wR_factor_gt 0.1118
_refine_ls_wR_factor_ref 0.1232
_reflns_number_gt 6018
_reflns_number_total 7467
_reflns_threshold_expression I>2\s(I)
_cod_data_source_file jo302448h_si_002_3.cif
_cod_data_source_block 11-033-[(IO)4:CHCl3]
_cod_database_code 4028018

loop_
_symmetry_equiv_pos_as_xyz
'x, y, z'
'-x, -y, -z'

loop_
_atom_site_label
_atom_site_type_symbol
_atom_site_fract_x
_atom_site_fract_y
_atom_site_fract_z
_atom_site_U_iso_or_equiv
_atom_site_adp_type
_atom_site_occupancy
_atom_site_symmetry_multiplicity
_atom_site_calc_flag
_atom_site_refinement_flags
_atom_site_disorder_assembly
_atom_site_disorder_group
O1 O 0.09822(18) 0.62895(17) 0.25154(13) 0.0865(7) Uani 1 1 d . . .
C1 C 0.1314(2) 0.5385(2) 0.28936(14) 0.0495(5) Uani 1 1 d . . .
N1 N 0.24315(14) 0.46872(15) 0.27366(10) 0.0413(4) Uani 1 1 d . . .
O2 O 0.28771(14) 0.43817(17) 0.40516(9) 0.0629(5) Uani 1 1 d . . .
C2 C 0.31179(18) 0.4118(2) 0.33807(13) 0.0430(5) Uani 1 1 d . . .
O3 O 0.56528(18) -0.02888(17) 0.19643(14) 0.0843(6) Uani 1 1 d . . .
C3 C 0.5013(2) 0.0652(2) 0.19329(16) 0.0547(6) Uani 1 1 d . . .
N2 N 0.41277(16) 0.09457(16) 0.13453(12) 0.0500(5) Uani 1 1 d . . .
O4 O 0.50222(15) 0.22725(17) 0.07467(11) 0.0655(5) Uani 1 1 d . . .
C4 C 0.41997(19) 0.1829(2) 0.07718(14) 0.0494(6) Uani 1 1 d . . .
O5 O -0.06856(16) 0.41291(19) -0.00235(12) 0.0772(6) Uani 1 1 d . . .
C5 C -0.0012(2) 0.3300(2) 0.02590(14) 0.0536(6) Uani 1 1 d . . .
N3 N -0.03516(16) 0.26277(17) 0.09329(11) 0.0492(5) Uani 1 1 d . . .
O6 O 0.0298(2) 0.09882(19) 0.03148(12) 0.0849(7) Uani 1 1 d . . .
C6 C -0.0127(2) 0.1435(2) 0.09076(14) 0.0539(6) Uani 1 1 d . . .
O7 O 0.08700(18) -0.06829(16) 0.41970(12) 0.0760(6) Uani 1 1 d . . .
C7 C 0.0442(2) 0.0174(2) 0.37966(14) 0.0508(6) Uani 1 1 d . . .
N4 N 0.05676(15) 0.12706(16) 0.39953(11) 0.0444(4) Uani 1 1 d . . .
O8 O -0.13726(13) 0.19534(16) 0.40229(11) 0.0617(5) Uani 1 1 d . . .
C8 C -0.04297(18) 0.2158(2) 0.40338(12) 0.0441(5) Uani 1 1 d . . .
C11 C -0.02908(17) 0.33528(19) 0.40316(12) 0.0406(5) Uani 1 1 d . . .
C12 C 0.05574(17) 0.37414(18) 0.35680(12) 0.0403(5) Uani 1 1 d . . .
H12 H 0.1138 0.3221 0.3316 0.048 Uiso 1 1 calc R . .
C13 C 0.05408(17) 0.49035(19) 0.34805(12) 0.0424(5) Uani 1 1 d . . .
C14 C -0.03020(19) 0.5671(2) 0.38864(14) 0.0502(5) Uani 1 1 d . . .
H14 H -0.0317 0.6451 0.3830 0.060 Uiso 1 1 calc R . .
C15 C -0.11143(19) 0.5277(2) 0.43714(14) 0.0533(6) Uani 1 1 d . . .
H15 H -0.1656 0.5788 0.4660 0.064 Uiso 1 1 calc R . .
C16 C -0.11292(18) 0.4136(2) 0.44317(13) 0.0484(5) Uani 1 1 d . . .
H16 H -0.1702 0.3883 0.4742 0.058 Uiso 1 1 calc R . .
C11A C 0.30113(18) 0.50329(18) 0.20179(12) 0.0411(5) Uani 1 1 d . . .
N12A N 0.39207(16) 0.54522(18) 0.21247(11) 0.0516(5) Uani 1 1 d . . .
C13A C 0.4452(2) 0.5807(2) 0.14654(16) 0.0614(7) Uani 1 1 d . . .
H13A H 0.5094 0.6101 0.1523 0.074 Uiso 1 1 calc R . .
C14A C 0.4106(2) 0.5763(2) 0.07130(15) 0.0623(7) Uani 1 1 d . . .
H14A H 0.4499 0.6028 0.0272 0.075 Uiso 1 1 calc R . .
C15A C 0.3176(2) 0.5323(2) 0.06204(14) 0.0621(7) Uani 1 1 d . . .
H15A H 0.2929 0.5275 0.0114 0.075 Uiso 1 1 calc R . .
C16A C 0.2601(2) 0.4948(2) 0.12885(14) 0.0522(6) Uani 1 1 d . . .
H16A H 0.1959 0.4649 0.1244 0.063 Uiso 1 1 calc R . .
C21 C 0.41259(17) 0.3170(2) 0.31922(12) 0.0432(5) Uani 1 1 d . . .
C22 C 0.41112(17) 0.24464(19) 0.26027(12) 0.0418(5) Uani 1 1 d . . .
H22 H 0.3482 0.2588 0.2274 0.050 Uiso 1 1 calc R . .
C23 C 0.50307(18) 0.1510(2) 0.25006(14) 0.0474(5) Uani 1 1 d . . .
C24 C 0.5984(2) 0.1319(2) 0.29854(16) 0.0584(6) Uani 1 1 d . . .
H24 H 0.6608 0.0701 0.2914 0.070 Uiso 1 1 calc R . .
C25 C 0.6004(2) 0.2040(3) 0.35659(16) 0.0631(7) Uani 1 1 d . . .
H25 H 0.6644 0.1915 0.3883 0.076 Uiso 1 1 calc R . .
C26 C 0.50745(19) 0.2950(2) 0.36800(14) 0.0536(6) Uani 1 1 d . . .
H26 H 0.5081 0.3421 0.4086 0.064 Uiso 1 1 calc R . .
C21A C 0.3484(2) 0.0096(2) 0.12675(15) 0.0528(6) Uani 1 1 d . . .
N22A N 0.2979(2) -0.0226(2) 0.19521(15) 0.0719(6) Uani 1 1 d . . .
C23A C 0.2398(3) -0.1062(3) 0.1909(3) 0.0901(11) Uani 1 1 d . . .
H23A H 0.2050 -0.1323 0.2372 0.108 Uiso 1 1 calc R . .
C24A C 0.2299(3) -0.1531(3) 0.1229(3) 0.1051(14) Uani 1 1 d . . .
H24A H 0.1879 -0.2090 0.1224 0.126 Uiso 1 1 calc R . .
C25A C 0.2837(4) -0.1165(3) 0.0533(3) 0.1024(13) Uani 1 1 d . . .
H25A H 0.2772 -0.1471 0.0056 0.123 Uiso 1 1 calc R . .
C26A C 0.3465(3) -0.0349(2) 0.05590(18) 0.0693(7) Uani 1 1 d . . .
H26A H 0.3861 -0.0111 0.0110 0.083 Uiso 1 1 calc R . .
C31 C 0.3230(2) 0.22391(19) 0.02166(13) 0.0468(5) Uani 1 1 d . . .
C32 C 0.20880(19) 0.24590(19) 0.04893(13) 0.0457(5) Uani 1 1 d . . .
H32 H 0.1911 0.2276 0.1022 0.055 Uiso 1 1 calc R . .
C33 C 0.1209(2) 0.2952(2) -0.00309(13) 0.0480(5) Uani 1 1 d . . .
C34 C 0.1473(2) 0.3189(2) -0.08290(14) 0.0608(7) Uani 1 1 d . . .
H34 H 0.0887 0.3531 -0.1178 0.073 Uiso 1 1 calc R . .
C35 C 0.2609(2) 0.2917(3) -0.11042(15) 0.0665(7) Uani 1 1 d . . .
H35 H 0.2783 0.3043 -0.1644 0.080 Uiso 1 1 calc R . .
C36 C 0.3479(2) 0.2464(2) -0.05880(15) 0.0581(6) Uani 1 1 d . . .
H36 H 0.4242 0.2305 -0.0777 0.070 Uiso 1 1 calc R . .
C31A C -0.12820(19) 0.3213(2) 0.14214(13) 0.0485(5) Uani 1 1 d . . .
N32A N -0.10121(19) 0.3931(2) 0.18882(13) 0.0647(6) Uani 1 1 d . . .
C33A C -0.1895(3) 0.4485(3) 0.23587(17) 0.0748(8) Uani 1 1 d . . .
H33A H -0.1745 0.4998 0.2696 0.090 Uiso 1 1 calc R . .
C34A C -0.2970(3) 0.4324(3) 0.23571(19) 0.0818(10) Uani 1 1 d . . .
H34A H -0.3545 0.4708 0.2695 0.098 Uiso 1 1 calc R . .
C35A C -0.3214(2) 0.3583(3) 0.1850(2) 0.0820(10) Uani 1 1 d . . .
H35A H -0.3959 0.3476 0.1835 0.098 Uiso 1 1 calc R . .
C36A C -0.2356(2) 0.3011(2) 0.13723(16) 0.0582(6) Uani 1 1 d . . .
H36A H -0.2495 0.2503 0.1027 0.070 Uiso 1 1 calc R . .
C41 C -0.0370(2) 0.0737(2) 0.16429(14) 0.0484(5) Uani 1 1 d . . .
C42 C -0.00470(19) 0.09297(19) 0.23829(13) 0.0465(5) Uani 1 1 d . . .
H42 H 0.0222 0.1580 0.2446 0.056 Uiso 1 1 calc R . .
C43 C -0.01254(19) 0.01463(19) 0.30361(14) 0.0483(5) Uani 1 1 d . . .
C44 C -0.0575(2) -0.0795(2) 0.29444(17) 0.0649(7) Uani 1 1 d . . .
H44 H -0.0626 -0.1319 0.3378 0.078 Uiso 1 1 calc R . .
C45 C -0.0944(3) -0.0955(3) 0.22152(18) 0.0749(8) Uani 1 1 d . . .
H45 H -0.1278 -0.1567 0.2164 0.090 Uiso 1 1 calc R . .
C46 C -0.0823(2) -0.0211(2) 0.15545(17) 0.0647(7) Uani 1 1 d . . .
H46 H -0.1042 -0.0343 0.1057 0.078 Uiso 1 1 calc R . .
C41A C 0.16057(18) 0.12759(19) 0.43815(13) 0.0447(5) Uani 1 1 d . . .
N42A N 0.15059(18) 0.1727(2) 0.50819(13) 0.0602(5) Uani 1 1 d . . .
C43A C 0.2511(2) 0.1715(3) 0.54285(18) 0.0691(7) Uani 1 1 d . . .
H43A H 0.2470 0.2033 0.5914 0.083 Uiso 1 1 calc R . .
C44A C 0.3558(2) 0.1272(3) 0.5111(2) 0.0746(8) Uani 1 1 d . . .
H44A H 0.4225 0.1285 0.5369 0.090 Uiso 1 1 calc R . .
C45A C 0.3624(2) 0.0795(3) 0.4390(2) 0.0731(8) Uani 1 1 d . . .
H45A H 0.4340 0.0467 0.4163 0.088 Uiso 1 1 calc R . .
C46A C 0.26372(19) 0.0808(2) 0.40118(15) 0.0546(6) Uani 1 1 d . . .
H46A H 0.2664 0.0509 0.3521 0.066 Uiso 1 1 calc R . .
Cl1A Cl 0.51732(12) 0.77138(11) 0.30054(7) 0.0936(4) Uani 0.86 1 d P A -1
Cl2A Cl 0.56396(12) 0.58931(10) 0.42412(6) 0.0863(3) Uani 0.86 1 d P A -1
Cl3A Cl 0.34282(13) 0.74590(15) 0.41983(11) 0.1157(5) Uani 0.86 1 d P A -1
C1A C 0.4572(3) 0.6745(3) 0.3623(2) 0.0635(9) Uani 0.86 1 d P A -1
H1A H 0.4291 0.6248 0.3291 0.076 Uiso 0.86 1 calc PR A -1
Cl1B Cl 0.512(3) 0.771(3) 0.304(2) 0.387(18) Uiso 0.14 1 d PD B -2
Cl2B Cl 0.5152(17) 0.5877(19) 0.4202(14) 0.255(12) Uiso 0.14 1 d PD B -2
Cl3B Cl 0.3084(11) 0.7488(12) 0.3925(8) 0.129(5) Uiso 0.14 1 d PD B -2
C1B C 0.432(2) 0.674(3) 0.3450(19) 0.24(4) Uiso 0.14 1 d PD B -2
H1B H 0.4143 0.6279 0.3045 0.289 Uiso 0.14 1 calc PR B -2

loop_
_atom_site_aniso_label
_atom_site_aniso_U_11
_atom_site_aniso_U_22
_atom_site_aniso_U_33
_atom_site_aniso_U_23
_atom_site_aniso_U_13
_atom_site_aniso_U_12
O1 0.0773(13) 0.0531(11) 0.1033(16) 0.0231(11) 0.0378(12) 0.0156(10)
C1 0.0445(12) 0.0417(13) 0.0562(14) -0.0005(11) 0.0113(10) -0.0021(10)
N1 0.0364(9) 0.0444(10) 0.0405(9) -0.0020(8) 0.0047(7) -0.0066(8)
O2 0.0531(10) 0.0939(14) 0.0390(9) -0.0158(9) 0.0048(7) -0.0093(9)
C2 0.0367(11) 0.0537(13) 0.0404(12) -0.0034(10) 0.0030(9) -0.0153(10)
O3 0.0703(13) 0.0539(12) 0.1174(18) -0.0131(11) -0.0176(12) 0.0130(10)
C3 0.0431(13) 0.0470(14) 0.0683(16) -0.0010(11) 0.0006(11) -0.0015(11)
N2 0.0481(11) 0.0453(11) 0.0546(11) -0.0055(9) 0.0019(9) -0.0074(9)
O4 0.0526(10) 0.0804(13) 0.0662(11) 0.0003(9) 0.0072(8) -0.0253(10)
C4 0.0442(13) 0.0509(13) 0.0517(13) -0.0095(11) 0.0118(10) -0.0095(11)
O5 0.0569(11) 0.0886(15) 0.0727(13) 0.0262(11) -0.0043(9) -0.0028(10)
C5 0.0506(14) 0.0639(16) 0.0448(13) 0.0032(11) -0.0039(11) -0.0132(12)
N3 0.0470(11) 0.0543(12) 0.0441(10) -0.0011(9) 0.0048(8) -0.0100(9)
O6 0.1257(18) 0.0839(14) 0.0607(12) -0.0318(11) 0.0312(12) -0.0532(13)
C6 0.0584(15) 0.0630(15) 0.0463(13) -0.0143(11) 0.0068(11) -0.0244(12)
O7 0.0926(14) 0.0518(11) 0.0817(13) 0.0191(10) -0.0234(11) -0.0183(10)
C7 0.0488(13) 0.0466(13) 0.0553(14) 0.0061(11) 0.0006(11) -0.0126(11)
N4 0.0362(9) 0.0460(10) 0.0492(10) 0.0001(8) -0.0015(8) -0.0077(8)
O8 0.0352(9) 0.0691(12) 0.0820(12) -0.0053(9) -0.0002(8) -0.0155(8)
C8 0.0348(11) 0.0554(13) 0.0399(11) 0.0009(10) 0.0006(9) -0.0086(10)
C11 0.0320(10) 0.0500(12) 0.0377(11) -0.0017(9) -0.0016(8) -0.0059(9)
C12 0.0294(10) 0.0461(12) 0.0409(11) -0.0044(9) 0.0023(8) -0.0002(9)
C13 0.0320(10) 0.0474(12) 0.0434(12) -0.0032(9) 0.0033(9) -0.0016(9)
C14 0.0433(12) 0.0469(13) 0.0558(14) -0.0085(10) 0.0065(10) -0.0019(10)
C15 0.0411(12) 0.0587(15) 0.0543(14) -0.0134(11) 0.0118(10) 0.0004(11)
C16 0.0340(11) 0.0629(15) 0.0444(12) -0.0025(11) 0.0067(9) -0.0065(10)
C11A 0.0383(11) 0.0425(12) 0.0392(11) -0.0034(9) 0.0047(9) -0.0044(9)
N12A 0.0468(11) 0.0637(13) 0.0464(11) 0.0012(9) 0.0020(8) -0.0199(10)
C13A 0.0499(14) 0.0705(17) 0.0620(16) 0.0088(13) 0.0081(12) -0.0180(13)
C14A 0.0577(15) 0.0666(17) 0.0519(15) 0.0057(12) 0.0185(12) -0.0023(13)
C15A 0.0708(17) 0.0666(17) 0.0390(13) -0.0012(11) 0.0001(12) 0.0017(14)
C16A 0.0502(13) 0.0576(14) 0.0473(13) -0.0048(11) -0.0043(10) -0.0092(11)
C21 0.0352(11) 0.0557(13) 0.0378(11) 0.0025(10) 0.0020(9) -0.0123(10)
C22 0.0327(10) 0.0493(12) 0.0412(11) 0.0017(9) -0.0012(9) -0.0076(9)
C23 0.0351(11) 0.0521(13) 0.0506(13) 0.0022(10) 0.0018(9) -0.0047(10)
C24 0.0364(12) 0.0656(16) 0.0665(16) 0.0035(13) -0.0032(11) -0.0017(11)
C25 0.0366(13) 0.088(2) 0.0639(16) 0.0024(14) -0.0131(11) -0.0132(13)
C26 0.0436(13) 0.0705(16) 0.0483(13) -0.0040(12) -0.0039(10) -0.0161(12)
C21A 0.0458(13) 0.0419(12) 0.0661(16) -0.0067(11) 0.0025(11) -0.0013(10)
N22A 0.0657(14) 0.0588(14) 0.0853(17) 0.0005(12) 0.0143(12) -0.0091(12)
C23A 0.0633(19) 0.0565(18) 0.140(3) 0.009(2) 0.024(2) -0.0068(15)
C24A 0.070(2) 0.0518(19) 0.195(5) -0.028(3) -0.009(3) -0.0108(16)
C25A 0.110(3) 0.067(2) 0.130(3) -0.050(2) -0.029(3) 0.000(2)
C26A 0.082(2) 0.0508(15) 0.0712(18) -0.0201(13) 0.0043(15) -0.0043(14)
C31 0.0501(13) 0.0431(12) 0.0469(12) -0.0050(10) 0.0066(10) -0.0113(10)
C32 0.0501(13) 0.0455(12) 0.0419(12) -0.0050(9) 0.0053(10) -0.0127(10)
C33 0.0506(13) 0.0492(13) 0.0435(12) -0.0026(10) 0.0045(10) -0.0118(10)
C34 0.0661(16) 0.0689(17) 0.0446(13) 0.0058(12) 0.0010(12) -0.0155(13)
C35 0.0735(18) 0.0803(19) 0.0435(14) 0.0055(13) 0.0117(13) -0.0207(15)
C36 0.0584(15) 0.0591(15) 0.0541(14) -0.0018(12) 0.0171(12) -0.0137(12)
C31A 0.0452(12) 0.0545(14) 0.0409(12) 0.0025(10) -0.0004(10) -0.0048(10)
N32A 0.0649(14) 0.0715(15) 0.0552(13) -0.0076(11) -0.0105(11) -0.0085(12)
C33A 0.092(2) 0.0705(19) 0.0523(16) -0.0105(13) -0.0085(15) 0.0024(16)
C34A 0.073(2) 0.081(2) 0.0689(19) 0.0092(16) 0.0241(16) 0.0147(17)
C35A 0.0474(15) 0.080(2) 0.108(3) 0.024(2) 0.0082(16) -0.0093(15)
C36A 0.0486(14) 0.0604(15) 0.0651(16) 0.0029(12) -0.0023(12) -0.0146(12)
C41 0.0482(13) 0.0493(13) 0.0486(13) -0.0094(10) 0.0056(10) -0.0127(10)
C42 0.0456(12) 0.0444(12) 0.0513(13) -0.0064(10) 0.0017(10) -0.0141(10)
C43 0.0459(12) 0.0432(12) 0.0558(14) -0.0015(10) 0.0019(10) -0.0124(10)
C44 0.0783(18) 0.0550(15) 0.0670(17) 0.0009(13) 0.0014(14) -0.0298(14)
C45 0.098(2) 0.0633(17) 0.079(2) -0.0123(15) 0.0013(16) -0.0470(17)
C46 0.0750(18) 0.0659(17) 0.0612(16) -0.0176(13) 0.0014(13) -0.0283(14)
C41A 0.0383(11) 0.0468(12) 0.0464(12) 0.0058(10) -0.0029(9) -0.0085(10)
N42A 0.0522(12) 0.0698(14) 0.0557(13) -0.0040(10) -0.0071(10) -0.0077(10)
C43A 0.0624(17) 0.0758(19) 0.0684(17) -0.0042(14) -0.0218(14) -0.0115(14)
C44A 0.0511(16) 0.0729(19) 0.098(2) 0.0152(17) -0.0288(15) -0.0132(14)
C45A 0.0389(14) 0.0709(19) 0.099(2) 0.0128(17) 0.0067(14) -0.0012(13)
C46A 0.0415(13) 0.0592(15) 0.0580(14) 0.0008(11) 0.0077(11) -0.0057(11)
Cl1A 0.1183(8) 0.0908(7) 0.0747(6) 0.0171(5) -0.0074(5) -0.0388(6)
Cl2A 0.0973(8) 0.0822(6) 0.0717(6) 0.0055(4) -0.0132(5) -0.0083(5)
Cl3A 0.0819(8) 0.1303(12) 0.1283(12) -0.0322(9) 0.0128(9) -0.0073(8)
C1A 0.074(2) 0.066(2) 0.0536(17) -0.0056(15) -0.0082(16) -0.0215(17)

loop_
_atom_type_symbol
_atom_type_description
_atom_type_scat_dispersion_real
_atom_type_scat_dispersion_imag
_atom_type_scat_source
C C 0.0181 0.0091 'International Tables Vol C Tables 4.2.6.8 and 6.1.1.4'
H H 0.0000 0.0000 'International Tables Vol C Tables 4.2.6.8 and 6.1.1.4'
N N 0.0311 0.0180 'International Tables Vol C Tables 4.2.6.8 and 6.1.1.4'
O O 0.0492 0.0322 'International Tables Vol C Tables 4.2.6.8 and 6.1.1.4'
Cl Cl 0.3639 0.7018 'International Tables Vol C Tables 4.2.6.8 and 6.1.1.4'

loop_
_geom_angle_atom_site_label_1
_geom_angle_atom_site_label_2
_geom_angle_atom_site_label_3
_geom_angle
O1 C1 N1 120.4(2)
O1 C1 C13 121.6(2)
N1 C1 C13 117.74(19)
C2 N1 C1 119.52(18)
C2 N1 C11A 118.07(16)
C1 N1 C11A 115.37(17)
O2 C2 N1 121.0(2)
O2 C2 C21 122.0(2)
N1 C2 C21 117.03(18)
O3 C3 N2 119.1(2)
O3 C3 C23 123.4(2)
N2 C3 C23 117.4(2)
C4 N2 C21A 124.4(2)
C4 N2 C3 116.81(19)
C21A N2 C3 116.02(19)
O4 C4 N2 120.2(2)
O4 C4 C31 121.8(2)
N2 C4 C31 118.0(2)
O5 C5 N3 120.1(2)
O5 C5 C33 123.0(2)
N3 C5 C33 116.8(2)
C6 N3 C5 118.6(2)
C6 N3 C31A 120.55(19)
C5 N3 C31A 115.86(19)
O6 C6 N3 120.7(2)
O6 C6 C41 121.4(2)
N3 C6 C41 117.9(2)
O7 C7 N4 120.3(2)
O7 C7 C43 122.3(2)
N4 C7 C43 117.05(19)
C8 N4 C41A 122.71(19)
C8 N4 C7 117.82(18)
C41A N4 C7 116.32(18)
O8 C8 N4 120.2(2)
O8 C8 C11 121.5(2)
N4 C8 C11 118.14(18)
C12 C11 C16 119.3(2)
C12 C11 C8 122.08(19)
C16 C11 C8 118.17(19)
C13 C12 C11 120.17(19)
C13 C12 H12 119.9
C11 C12 H12 119.9
C12 C13 C14 119.6(2)
C12 C13 C1 122.12(19)
C14 C13 C1 117.9(2)
C15 C14 C13 120.0(2)
C15 C14 H14 120.0
C13 C14 H14 120.0
C16 C15 C14 120.4(2)
C16 C15 H15 119.8
C14 C15 H15 119.8
C15 C16 C11 120.4(2)
C15 C16 H16 119.8
C11 C16 H16 119.8
N12A C11A C16A 124.3(2)
N12A C11A N1 115.37(18)
C16A C11A N1 120.3(2)
C11A N12A C13A 116.3(2)
N12A C13A C14A 123.8(2)
N12A C13A H13A 118.1
C14A C13A H13A 118.1
C15A C14A C13A 118.7(2)
C15A C14A H14A 120.6
C13A C14A H14A 120.6
C14A C15A C16A 119.2(2)
C14A C15A H15A 120.4
C16A C15A H15A 120.4
C11A C16A C15A 117.7(2)
C11A C16A H16A 121.2
C15A C16A H16A 121.2
C22 C21 C26 119.3(2)
C22 C21 C2 122.63(19)
C26 C21 C2 117.8(2)
C21 C22 C23 120.3(2)
C21 C22 H22 119.8
C23 C22 H22 119.8
C22 C23 C24 119.5(2)
C22 C23 C3 122.5(2)
C24 C23 C3 117.9(2)
C25 C24 C23 120.3(2)
C25 C24 H24 119.9
C23 C24 H24 119.9
C24 C25 C26 120.1(2)
C24 C25 H25 120.0
C26 C25 H25 120.0
C25 C26 C21 120.5(2)
C25 C26 H26 119.7
C21 C26 H26 119.7
N22A C21A C26A 125.5(3)
N22A C21A N2 113.8(2)
C26A C21A N2 120.7(2)
C21A N22A C23A 115.5(3)
C24A C23A N22A 123.5(3)
C24A C23A H23A 118.3
N22A C23A H23A 118.3
C23A C24A C25A 118.8(3)
C23A C24A H24A 120.6
C25A C24A H24A 120.6
C26A C25A C24A 119.4(3)
C26A C25A H25A 120.3
C24A C25A H25A 120.3
C21A C26A C25A 117.3(3)
C21A C26A H26A 121.4
C25A C26A H26A 121.4
C32 C31 C36 119.3(2)
C32 C31 C4 121.5(2)
C36 C31 C4 119.0(2)
C31 C32 C33 120.1(2)
C31 C32 H32 120.0
C33 C32 H32 120.0
C34 C33 C32 119.8(2)
C34 C33 C5 118.8(2)
C32 C33 C5 121.2(2)
C35 C34 C33 119.8(2)
C35 C34 H34 120.1
C33 C34 H34 120.1
C36 C35 C34 120.4(2)
C36 C35 H35 119.8
C34 C35 H35 119.8
C35 C36 C31 120.4(2)
C35 C36 H36 119.8
C31 C36 H36 119.8
N32A C31A C36A 125.4(2)
N32A C31A N3 115.4(2)
C36A C31A N3 119.3(2)
C31A N32A C33A 115.6(2)
C34A C33A N32A 123.0(3)
C34A C33A H33A 118.5
N32A C33A H33A 118.5
C33A C34A C35A 119.4(3)
C33A C34A H34A 120.3
C35A C34A H34A 120.3
C36A C35A C34A 119.5(3)
C36A C35A H35A 120.3
C34A C35A H35A 120.3
C35A C36A C31A 117.3(3)
C35A C36A H36A 121.4
C31A C36A H36A 121.4
C42 C41 C46 120.2(2)
C42 C41 C6 121.8(2)
C46 C41 C6 117.6(2)
C41 C42 C43 119.8(2)
C41 C42 H42 120.1
C43 C42 H42 120.1
C44 C43 C42 119.7(2)
C44 C43 C7 117.8(2)
C42 C43 C7 121.6(2)
C45 C44 C43 120.2(2)
C45 C44 H44 119.9
C43 C44 H44 119.9
C44 C45 C46 120.6(2)
C44 C45 H45 119.7
C46 C45 H45 119.7
C45 C46 C41 119.3(2)
C45 C46 H46 120.3
C41 C46 H46 120.3
N42A C41A C46A 124.2(2)
N42A C41A N4 117.9(2)
C46A C41A N4 117.9(2)
C41A N42A C43A 116.0(2)
C44A C43A N42A 123.8(3)
C44A C43A H43A 118.1
N42A C43A H43A 118.1
C43A C44A C45A 118.4(3)
C43A C44A H44A 120.8
C45A C44A H44A 120.8
C46A C45A C44A 119.9(3)
C46A C45A H45A 120.0
C44A C45A H45A 120.0
C45A C46A C41A 117.6(3)
C45A C46A H46A 121.2
C41A C46A H46A 121.2
Cl3A C1A Cl1A 111.1(2)
Cl3A C1A Cl2A 109.8(2)
Cl1A C1A Cl2A 109.1(2)
Cl3A C1A H1A 108.9
Cl1A C1A H1A 108.9
Cl2A C1A H1A 108.9
Cl3B C1B Cl2B 105.8(17)
Cl3B C1B Cl1B 109.0(19)
Cl2B C1B Cl1B 106.4(18)
Cl3B C1B H1B 111.8
Cl2B C1B H1B 111.8
Cl1B C1B H1B 111.8

loop_
_geom_bond_atom_site_label_1
_geom_bond_atom_site_label_2
_geom_bond_distance
O1 C1 1.199(3)
C1 N1 1.422(3)
C1 C13 1.490(3)
N1 C2 1.417(3)
N1 C11A 1.441(3)
O2 C2 1.206(3)
C2 C21 1.491(3)
O3 C3 1.202(3)
C3 N2 1.446(3)
C3 C23 1.477(3)
N2 C4 1.384(3)
N2 C21A 1.435(3)
O4 C4 1.221(3)
C4 C31 1.488(3)
O5 C5 1.199(3)
C5 N3 1.430(3)
C5 C33 1.486(3)
N3 C6 1.400(3)
N3 C31A 1.431(3)
O6 C6 1.210(3)
C6 C41 1.487(3)
O7 C7 1.197(3)
C7 N4 1.435(3)
C7 C43 1.488(3)
N4 C8 1.399(3)
N4 C41A 1.431(3)
O8 C8 1.209(3)
C8 C11 1.485(3)
C11 C12 1.388(3)
C11 C16 1.394(3)
C12 C13 1.387(3)
C12 H12 0.9300
C13 C14 1.391(3)
C14 C15 1.377(3)
C14 H14 0.9300
C15 C16 1.371(3)
C15 H15 0.9300
C16 H16 0.9300
C11A N12A 1.327(3)
C11A C16A 1.369(3)
N12A C13A 1.337(3)
C13A C14A 1.365(4)
C13A H13A 0.9300
C14A C15A 1.360(4)
C14A H14A 0.9300
C15A C16A 1.384(3)
C15A H15A 0.9300
C16A H16A 0.9300
C21 C22 1.385(3)
C21 C26 1.394(3)
C22 C23 1.388(3)
C22 H22 0.9300
C23 C24 1.397(3)
C24 C25 1.373(4)
C24 H24 0.9300
C25 C26 1.379(4)
C25 H25 0.9300
C26 H26 0.9300
C21A N22A 1.342(3)
C21A C26A 1.358(4)
N22A C23A 1.359(4)
C23A C24A 1.347(6)
C23A H23A 0.9300
C24A C25A 1.394(6)
C24A H24A 0.9300
C25A C26A 1.375(5)
C25A H25A 0.9300
C26A H26A 0.9300
C31 C32 1.387(3)
C31 C36 1.390(3)
C32 C33 1.387(3)
C32 H32 0.9300
C33 C34 1.385(3)
C34 C35 1.382(4)
C34 H34 0.9300
C35 C36 1.367(4)
C35 H35 0.9300
C36 H36 0.9300
C31A N32A 1.326(3)
C31A C36A 1.368(3)
N32A C33A 1.364(4)
C33A C34A 1.342(5)
C33A H33A 0.9300
C34A C35A 1.380(5)
C34A H34A 0.9300
C35A C36A 1.361(4)
C35A H35A 0.9300
C36A H36A 0.9300
C41 C42 1.382(3)
C41 C46 1.396(3)
C42 C43 1.396(3)
C42 H42 0.9300
C43 C44 1.387(3)
C44 C45 1.373(4)
C44 H44 0.9300
C45 C46 1.386(4)
C45 H45 0.9300
C46 H46 0.9300
C41A N42A 1.334(3)
C41A C46A 1.369(3)
N42A C43A 1.357(3)
C43A C44A 1.341(4)
C43A H43A 0.9300
C44A C45A 1.384(4)
C44A H44A 0.9300
C45A C46A 1.365(4)
C45A H45A 0.9300
C46A H46A 0.9300
Cl1A C1A 1.746(3)
Cl2A C1A 1.755(4)
Cl3A C1A 1.732(4)
C1A H1A 0.9800
Cl1B C1B 1.75(2)
Cl2B C1B 1.75(2)
Cl3B C1B 1.74(2)
C1B H1B 0.9800

loop_
_geom_hbond_atom_site_label_D
_geom_hbond_atom_site_label_H
_geom_hbond_atom_site_label_A
_geom_hbond_distance_DH
_geom_hbond_distance_HA
_geom_hbond_distance_DA
_geom_hbond_angle_DHA
_geom_hbond_site_symmetry_A
_geom_hbond_publ_flag
C1A H1A N12A 0.98 2.37 3.306(4) 159 . yes
C22 H22 N2 0.93 2.58 2.908(3) 101 . yes
C15 H15 O2 0.93 2.57 3.297(3) 135 2_566 yes
C25 H25 O8 0.93 2.40 3.238(3) 150 1_655 yes
C46 H46 O6 0.93 2.56 3.358(3) 145 2 yes
C33A H33A Cg1 0.93 2.75 3.402(3) 128 . no
C35A H35A Cg2 0.93 2.84 3.427(3) 122 1_455 no
C45A H45A Cg2 0.93 2.92 3.326(3) 108 . no

loop_
_geom_torsion_atom_site_label_1
_geom_torsion_atom_site_label_2
_geom_torsion_atom_site_label_3
_geom_torsion_atom_site_label_4
_geom_torsion
O1 C1 N1 C2 138.8(3)
C13 C1 N1 C2 -47.1(3)
O1 C1 N1 C11A -11.3(3)
C13 C1 N1 C11A 162.8(2)
C1 N1 C2 O2 -14.4(3)
C11A N1 C2 O2 134.9(2)
C1 N1 C2 C21 164.20(19)
C11A N1 C2 C21 -46.5(3)
O3 C3 N2 C4 -116.7(3)
C23 C3 N2 C4 67.2(3)
O3 C3 N2 C21A 45.3(3)
C23 C3 N2 C21A -130.8(2)
C21A N2 C4 O4 -155.8(2)
C3 N2 C4 O4 4.6(3)
C21A N2 C4 C31 26.5(3)
C3 N2 C4 C31 -173.2(2)
O5 C5 N3 C6 130.6(3)
C33 C5 N3 C6 -52.5(3)
O5 C5 N3 C31A -24.4(3)
C33 C5 N3 C31A 152.4(2)
C5 N3 C6 O6 -3.3(4)
C31A N3 C6 O6 150.5(2)
C5 N3 C6 C41 173.6(2)
C31A N3 C6 C41 -32.5(3)
O7 C7 N4 C8 -130.2(2)
C43 C7 N4 C8 56.1(3)
O7 C7 N4 C41A 30.3(3)
C43 C7 N4 C41A -143.4(2)
C41A N4 C8 O8 -147.9(2)
C7 N4 C8 O8 11.3(3)
C41A N4 C8 C11 36.2(3)
C7 N4 C8 C11 -164.60(19)
O8 C8 C11 C12 -137.6(2)
N4 C8 C11 C12 38.2(3)
O8 C8 C11 C16 34.4(3)
N4 C8 C11 C16 -149.8(2)
C16 C11 C12 C13 -2.5(3)
C8 C11 C12 C13 169.33(19)
C11 C12 C13 C14 2.7(3)
C11 C12 C13 C1 -170.2(2)
O1 C1 C13 C12 140.6(3)
N1 C1 C13 C12 -33.4(3)
O1 C1 C13 C14 -32.5(4)
N1 C1 C13 C14 153.6(2)
C12 C13 C14 C15 0.0(3)
C1 C13 C14 C15 173.2(2)
C13 C14 C15 C16 -2.8(4)
C14 C15 C16 C11 2.9(4)
C12 C11 C16 C15 -0.3(3)
C8 C11 C16 C15 -172.5(2)
C2 N1 C11A N12A -40.0(3)
C1 N1 C11A N12A 110.6(2)
C2 N1 C11A C16A 141.7(2)
C1 N1 C11A C16A -67.7(3)
C16A C11A N12A C13A 0.0(4)
N1 C11A N12A C13A -178.2(2)
C11A N12A C13A C14A 0.3(4)
N12A C13A C14A C15A -0.7(4)
C13A C14A C15A C16A 0.8(4)
N12A C11A C16A C15A 0.1(4)
N1 C11A C16A C15A 178.3(2)
C14A C15A C16A C11A -0.5(4)
O2 C2 C21 C22 144.3(2)
N1 C2 C21 C22 -34.3(3)
O2 C2 C21 C26 -29.9(3)
N1 C2 C21 C26 151.5(2)
C26 C21 C22 C23 0.2(3)
C2 C21 C22 C23 -173.9(2)
C21 C22 C23 C24 -1.5(3)
C21 C22 C23 C3 174.2(2)
O3 C3 C23 C22 -161.6(3)
N2 C3 C23 C22 14.3(3)
O3 C3 C23 C24 14.1(4)
N2 C3 C23 C24 -170.0(2)
C22 C23 C24 C25 1.0(4)
C3 C23 C24 C25 -174.9(2)
C23 C24 C25 C26 0.8(4)
C24 C25 C26 C21 -2.1(4)
C22 C21 C26 C25 1.6(3)
C2 C21 C26 C25 176.0(2)
C4 N2 C21A N22A -143.9(2)
C3 N2 C21A N22A 55.7(3)
C4 N2 C21A C26A 39.1(3)
C3 N2 C21A C26A -121.4(3)
C26A C21A N22A C23A -0.7(4)
N2 C21A N22A C23A -177.6(2)
C21A N22A C23A C24A -1.5(4)
N22A C23A C24A C25A 1.4(5)
C23A C24A C25A C26A 0.8(5)
N22A C21A C26A C25A 2.8(4)
N2 C21A C26A C25A 179.5(3)
C24A C25A C26A C21A -2.7(5)
O4 C4 C31 C32 -131.4(2)
N2 C4 C31 C32 46.3(3)
O4 C4 C31 C36 45.2(3)
N2 C4 C31 C36 -137.1(2)
C36 C31 C32 C33 -3.2(3)
C4 C31 C32 C33 173.4(2)
C31 C32 C33 C34 2.1(4)
C31 C32 C33 C5 -174.1(2)
O5 C5 C33 C34 -31.4(4)
N3 C5 C33 C34 151.9(2)
O5 C5 C33 C32 144.8(3)
N3 C5 C33 C32 -31.9(3)
C32 C33 C34 C35 1.0(4)
C5 C33 C34 C35 177.3(3)
C33 C34 C35 C36 -3.0(4)
C34 C35 C36 C31 1.9(4)
C32 C31 C36 C35 1.2(4)
C4 C31 C36 C35 -175.4(2)
C6 N3 C31A N32A 130.5(2)
C5 N3 C31A N32A -75.0(3)
C6 N3 C31A C36A -50.2(3)
C5 N3 C31A C36A 104.3(3)
C36A C31A N32A C33A 1.1(4)
N3 C31A N32A C33A -179.6(2)
C31A N32A C33A C34A 0.0(4)
N32A C33A C34A C35A -1.2(5)
C33A C34A C35A C36A 1.4(5)
C34A C35A C36A C31A -0.4(4)
N32A C31A C36A C35A -0.9(4)
N3 C31A C36A C35A 179.8(2)
O6 C6 C41 C42 132.1(3)
N3 C6 C41 C42 -44.9(3)
O6 C6 C41 C46 -40.8(4)
N3 C6 C41 C46 142.2(2)
C46 C41 C42 C43 2.9(4)
C6 C41 C42 C43 -169.9(2)
C41 C42 C43 C44 -2.8(4)
C41 C42 C43 C7 166.5(2)
O7 C7 C43 C44 25.9(4)
N4 C7 C43 C44 -160.6(2)
O7 C7 C43 C42 -143.6(3)
N4 C7 C43 C42 30.0(3)
C42 C43 C44 C45 -0.2(4)
C7 C43 C44 C45 -169.8(3)
C43 C44 C45 C46 3.0(5)
C44 C45 C46 C41 -2.9(5)
C42 C41 C46 C45 0.0(4)
C6 C41 C46 C45 173.0(3)
C8 N4 C41A N42A 35.3(3)
C7 N4 C41A N42A -124.1(2)
C8 N4 C41A C46A -145.3(2)
C7 N4 C41A C46A 55.3(3)
C46A C41A N42A C43A 0.6(4)
N4 C41A N42A C43A 180.0(2)
C41A N42A C43A C44A -0.8(4)
N42A C43A C44A C45A -0.2(5)
C43A C44A C45A C46A 1.4(4)
C44A C45A C46A C41A -1.6(4)
N42A C41A C46A C45A 0.6(4)
N4 C41A C46A C45A -178.8(2)
